data_4310723
loop_
_publ_author_name
'Alessandro Fumagalli'
'Paola Ulivieri'
'Michela Costa'
'Ornella Crispu'
'Roberto Della Pergola'
'Fabrizia Fabrizi de Biani'
'Franco Laschi'
'Piero Zanello'
'Piero Macchi'
'Angelo Sironi'

_publ_section_title
;
 Electron Transfer and CO Addition to Polynitrido Cobalt Carbonyl
 Clusters: Parallel Pathways for Conversion of the [Co10N2(CO)19]4- Anion
 to the Novel [Co11N2(CO)21]3- Anion
;
_journal_name_full 'Inorganic Chemistry'
_journal_page_first 2125
_journal_page_last 2131
_journal_paper_doi 10.1021/ic035133a
_journal_volume 43
_journal_year 2004
_chemical_formula_sum 'C53 H72 Co11 Cs N4 O21'
_chemical_formula_weight 1882.29
_chemical_name_systematic ?
_space_group_IT_number 2
_symmetry_space_group_name_Hall '-P 1'
_symmetry_space_group_name_H-M 'P -1'
_atom_sites_solution_hydrogens geom
_atom_sites_solution_primary direct
_atom_sites_solution_secondary difmap
_audit_creation_method SHELXL-97
_cell_angle_alpha 83.072(5)
_cell_angle_beta 81.041(5)
_cell_angle_gamma 64.237(5)
_cell_formula_units_Z 2
_cell_length_a 12.359(5)
_cell_length_b 13.438(5)
_cell_length_c 24.389(5)
_cell_measurement_temperature 293(2)
_cell_volume 3597(2)
_computing_structure_refinement 'SHELXL-97 (Sheldrick, 1997)'
_diffrn_ambient_temperature 293(2)
_diffrn_measured_fraction_theta_full 0.903
_diffrn_measured_fraction_theta_max 0.903
_diffrn_radiation_monochromator graphite
_diffrn_radiation_source 'fine-focus sealed tube'
_diffrn_radiation_type MoK\a
_diffrn_radiation_wavelength 0.71069
_diffrn_reflns_av_R_equivalents 0.1078
_diffrn_reflns_av_sigmaI/netI 0.1528
_diffrn_reflns_limit_h_max 15
_diffrn_reflns_limit_h_min -16
_diffrn_reflns_limit_k_max 18
_diffrn_reflns_limit_k_min -18
_diffrn_reflns_limit_l_max 31
_diffrn_reflns_limit_l_min -32
_diffrn_reflns_number 49587
_diffrn_reflns_theta_full 29.10
_diffrn_reflns_theta_max 29.10
_diffrn_reflns_theta_min 0.85
_exptl_absorpt_coefficient_mu 3.031
_exptl_absorpt_correction_T_max 1.00
_exptl_absorpt_correction_T_min 0.76
_exptl_absorpt_correction_type empirical
_exptl_crystal_colour brown
_exptl_crystal_density_diffrn 1.738
_exptl_crystal_density_method 'not measured'
_exptl_crystal_F_000 1876
_exptl_crystal_size_max 0.30
_exptl_crystal_size_mid 0.15
_exptl_crystal_size_min 0.10
_refine_diff_density_max 0.913
_refine_diff_density_min -0.682
_refine_diff_density_rms 0.206
_refine_ls_extinction_coef 0.0044(3)
_refine_ls_extinction_expression Fc^*^=kFc[1+0.001xFc^2^\l^3^/sin(2\q)]^-1/4^
_refine_ls_extinction_method SHELXL
_refine_ls_goodness_of_fit_ref 0.941
_refine_ls_hydrogen_treatment mixed
_refine_ls_matrix_type full
_refine_ls_number_parameters 816
_refine_ls_number_reflns 17419
_refine_ls_number_restraints 70
_refine_ls_restrained_S_all 0.949
_refine_ls_R_factor_all 0.1667
_refine_ls_R_factor_gt 0.0610
_refine_ls_shift/su_max 0.210
_refine_ls_shift/su_mean 0.013
_refine_ls_structure_factor_coef Fsqd
_refine_ls_weighting_details 'calc w=1/[\s^2^(Fo^2^)+(0.0861P)^2^+0.0000P] where P=(Fo^2^+2Fc^2^)/3'
_refine_ls_weighting_scheme calc
_refine_ls_wR_factor_gt 0.1470
_refine_ls_wR_factor_ref 0.1987
_reflns_number_gt 7620
_reflns_number_total 17419
_reflns_threshold_expression >2sigma(I)
_cod_data_source_file ic035133asi20030930_084457_2.cif
_cod_data_source_block 4b
_cod_depositor_comments
;
 Marking attached hydrogen atoms.

 Antanas Vaitkus,
 2017-07-11

The following automatic conversions were performed:
'_exptl_absorpt_correction_type' value 'Empirical' changed to 'empirical'
according to '/home/saulius/struct/CIF-dictionaries/cif_core.dic'
dictionary named 'cif_core.dic' version 2.4.1 from 2010-06-29.

Automatic conversion script
Id: cif_fix_enum 1527 2010-12-29 10:47:43Z saulius 
;
_cod_database_code 4310723

loop_
_symmetry_equiv_pos_as_xyz
'x, y, z'
'-x, -y, -z'

loop_
_atom_site_label
_atom_site_type_symbol
_atom_site_fract_x
_atom_site_fract_y
_atom_site_fract_z
_atom_site_U_iso_or_equiv
_atom_site_adp_type
_atom_site_occupancy
_atom_site_symmetry_multiplicity
_atom_site_calc_flag
_atom_site_refinement_flags
_atom_site_disorder_assembly
_atom_site_disorder_group
_atom_site_attached_hydrogens
Co1 Co 0.14263(8) 0.82134(8) 0.26964(4) 0.0442(3) Uani 1 1 d . . . 0
Co2 Co 0.30735(8) 0.77367(8) 0.17263(4) 0.0439(2) Uani 1 1 d . . . 0
Co3 Co 0.35142(8) 0.61957(8) 0.25798(4) 0.0442(3) Uani 1 1 d . . . 0
Co4 Co 0.12859(8) 0.61952(8) 0.25790(4) 0.0449(3) Uani 1 1 d . . . 0
Co5 Co 0.08098(8) 0.77316(8) 0.17304(4) 0.0426(2) Uani 1 1 d . . . 0
Co6 Co 0.20347(9) 0.96522(8) 0.20855(4) 0.0511(3) Uani 1 1 d . . . 0
Co7 Co 0.28170(9) 0.71713(9) 0.34710(4) 0.0545(3) Uani 1 1 d . . . 0
Co8 Co 0.04890(9) 0.72088(9) 0.34544(4) 0.0556(3) Uani 1 1 d . . . 0
Co9 Co -0.02013(8) 0.96378(8) 0.20965(4) 0.0477(3) Uani 1 1 d . . . 0
Co10 Co 0.12664(9) 0.94239(9) 0.12509(4) 0.0540(3) Uani 1 1 d . . . 0
Co11 Co 0.24156(10) 0.55195(9) 0.34961(5) 0.0605(3) Uani 1 1 d . . . 0
N1 N 0.1984(5) 0.6797(5) 0.3007(2) 0.0447(14) Uani 1 1 d . . . 0
N2 N 0.1432(5) 0.8642(5) 0.1954(2) 0.0428(14) Uani 1 1 d . . . 0
C1 C 0.0812(8) 0.9250(8) 0.3166(4) 0.071(2) Uani 1 1 d . . . 0
O1 O 0.0386(7) 0.9952(6) 0.3468(3) 0.101(2) Uani 1 1 d . . . 0
C2 C 0.3693(7) 0.7555(8) 0.1032(4) 0.068(2) Uani 1 1 d . . . 0
O2 O 0.4174(7) 0.7433(7) 0.0592(3) 0.118(3) Uani 1 1 d . . . 0
C3 C 0.4411(8) 0.4779(8) 0.2553(4) 0.068(2) Uani 1 1 d . . . 0
O3 O 0.5059(7) 0.3855(5) 0.2521(3) 0.112(3) Uani 1 1 d . . . 0
C4 C 0.1763(8) 0.4791(8) 0.2533(4) 0.072(2) Uani 1 1 d . . . 0
O4 O 0.2018(7) 0.3851(5) 0.2491(3) 0.100(2) Uani 1 1 d . . . 0
C5 C 0.0894(8) 0.7481(8) 0.1035(4) 0.069(2) Uani 1 1 d . . . 0
O5 O 0.0879(8) 0.7298(7) 0.0586(3) 0.109(3) Uani 1 1 d . . . 0
C6 C 0.2011(7) 1.0682(8) 0.2473(4) 0.075(3) Uani 1 1 d . . . 0
O6 O 0.1946(7) 1.1356(6) 0.2729(4) 0.115(3) Uani 1 1 d . . . 0
C7 C 0.2987(10) 0.8040(10) 0.3887(5) 0.104(4) Uani 1 1 d . . . 0
O7 O 0.3108(9) 0.8644(8) 0.4134(4) 0.165(4) Uani 1 1 d . . . 0
C8 C -0.0817(9) 0.8180(9) 0.3777(4) 0.095(3) Uani 1 1 d . . . 0
O8 O -0.1700(9) 0.8838(8) 0.3993(4) 0.159(4) Uani 1 1 d . . . 0
C9 C -0.1391(8) 1.0619(7) 0.2500(4) 0.071(2) Uani 1 1 d . . . 0
O9 O -0.2146(6) 1.1264(6) 0.2769(4) 0.117(3) Uani 1 1 d . . . 0
C10 C 0.1391(8) 0.9571(8) 0.0525(4) 0.078(3) Uani 1 1 d . . . 0
O10 O 0.1449(8) 0.9689(8) 0.0054(3) 0.129(3) Uani 1 1 d . . . 0
C11 C 0.2945(10) 0.4119(9) 0.3661(5) 0.097(3) Uani 1 1 d . . . 0
O11 O 0.3259(10) 0.3192(7) 0.3763(4) 0.163(4) Uani 1 1 d . . . 0
C23 C 0.4473(6) 0.6471(6) 0.1943(3) 0.0461(17) Uani 1 1 d . . . 0
O23 O 0.5506(4) 0.6084(4) 0.1776(2) 0.0613(14) Uani 1 1 d . . . 0
C26 C 0.3703(7) 0.8721(6) 0.1931(3) 0.0525(19) Uani 1 1 d . . . 0
O26 O 0.4662(5) 0.8719(5) 0.1920(3) 0.0805(19) Uani 1 1 d . . . 0
C37 C 0.4385(8) 0.6613(7) 0.3047(3) 0.060(2) Uani 1 1 d . . . 0
O37 O 0.5354(5) 0.6538(6) 0.3057(2) 0.087(2) Uani 1 1 d . . . 0
C45 C 0.0456(6) 0.6497(6) 0.1939(3) 0.0448(17) Uani 1 1 d . . . 0
O45 O -0.0143(5) 0.6127(4) 0.1776(2) 0.0589(14) Uani 1 1 d . . . 0
C48 C -0.0243(7) 0.6623(7) 0.3032(3) 0.063(2) Uani 1 1 d . . . 0
O48 O -0.1149(6) 0.6519(6) 0.3048(3) 0.090(2) Uani 1 1 d . . . 0
C59 C -0.0904(7) 0.8703(6) 0.1921(3) 0.0517(18) Uani 1 1 d . . . 0
O59 O -0.1844(5) 0.8709(4) 0.1917(3) 0.0737(17) Uani 1 1 d . . . 0
C610 C 0.1892(7) 1.0448(7) 0.1385(4) 0.072(3) Uani 1 1 d . . . 0
O610 O 0.2107(7) 1.1150(6) 0.1144(3) 0.108(3) Uani 1 1 d . . . 0
C711 C 0.3262(8) 0.5888(8) 0.3978(3) 0.069(2) Uani 1 1 d . . . 0
O711 O 0.3770(7) 0.5522(6) 0.4370(3) 0.103(2) Uani 1 1 d . . . 0
C811 C 0.0894(8) 0.6016(8) 0.3994(4) 0.077(3) Uani 1 1 d . . . 0
O811 O 0.0506(7) 0.5679(7) 0.4408(3) 0.120(3) Uani 1 1 d . . . 0
C910 C -0.0425(7) 1.0464(7) 0.1396(4) 0.067(2) Uani 1 1 d . . . 0
O910 O -0.1171(6) 1.1193(6) 0.1168(3) 0.095(2) Uani 1 1 d . . . 0
N3 N 0.5096(5) 1.1911(5) 0.1225(2) 0.0590(17) Uani 1 1 d D . . 0
C311 C 0.5614(6) 1.1527(6) 0.1785(2) 0.064(2) Uani 1 1 d D . . 0
H31A H 0.6445 1.0983 0.1718 0.077 Uiso 1 1 calc R . . 0
H31B H 0.5624 1.2156 0.1938 0.077 Uiso 1 1 calc R . . 0
C312 C 0.4938(9) 1.1028(8) 0.2217(3) 0.081(3) Uani 1 1 d D . . 0
H31C H 0.4894 1.0415 0.2064 0.098 Uiso 1 1 calc R . . 0
H31D H 0.4118 1.1581 0.2305 0.098 Uiso 1 1 calc R . . 0
C313 C 0.5545(9) 1.0620(9) 0.2747(3) 0.094(3) Uani 1 1 d D . . 0
H31E H 0.5529 1.1242 0.2918 0.112 Uiso 1 1 calc R . . 0
H31F H 0.6384 1.0110 0.2656 0.112 Uiso 1 1 calc R . . 0
C314 C 0.4911(12) 1.0038(11) 0.3158(4) 0.130(5) Uani 1 1 d D . . 0
H31G H 0.4110 1.0564 0.3282 0.195 Uiso 1 1 calc R . . 0
H31H H 0.5361 0.9722 0.3471 0.195 Uiso 1 1 calc R . . 0
H31I H 0.4863 0.9462 0.2979 0.195 Uiso 1 1 calc R . . 0
C321 C 0.5866(7) 1.2380(6) 0.0860(3) 0.076(3) Uani 1 1 d D . . 0
H32A H 0.5606 1.2524 0.0492 0.092 Uiso 1 1 calc R . . 0
H32B H 0.6688 1.1807 0.0830 0.092 Uiso 1 1 calc R . . 0
C322 C 0.5911(10) 1.3437(8) 0.1013(4) 0.109(4) Uani 1 1 d D . . 0
H32C H 0.6203 1.3319 0.1373 0.131 Uiso 1 1 calc R . . 0
H32D H 0.5109 1.4043 0.1032 0.131 Uiso 1 1 calc R . . 0
C323 C 0.6774(13) 1.3715(12) 0.0560(5) 0.146(5) Uani 1 1 d D . . 0
H32E H 0.7581 1.3122 0.0565 0.175 Uiso 1 1 calc R . . 0
H32F H 0.6518 1.3745 0.0199 0.175 Uiso 1 1 calc R . . 0
C331 C 0.3819(6) 1.2771(6) 0.1330(3) 0.079(3) Uani 1 1 d D . . 0
H33A H 0.3831 1.3380 0.1501 0.095 Uiso 1 1 calc R . . 0
H33B H 0.3371 1.2451 0.1596 0.095 Uiso 1 1 calc R . . 0
C332 C 0.3128(7) 1.3240(8) 0.0821(3) 0.084(3) Uani 1 1 d D . . 0
H33C H 0.3563 1.3560 0.0546 0.101 Uiso 1 1 calc R . . 0
H33D H 0.3065 1.2650 0.0654 0.101 Uiso 1 1 calc R . . 0
C333 C 0.1868(8) 1.4124(9) 0.0991(5) 0.127(5) Uani 1 1 d D . . 0
H33E H 0.1504 1.3843 0.1317 0.152 Uiso 1 1 calc R . . 0
H33F H 0.1937 1.4768 0.1092 0.152 Uiso 1 1 calc R . . 0
C334 C 0.1053(11) 1.4468(11) 0.0541(5) 0.147(5) Uani 1 1 d D . . 0
H33G H 0.0321 1.5102 0.0647 0.221 Uiso 1 1 calc R . . 0
H33H H 0.0861 1.3870 0.0486 0.221 Uiso 1 1 calc R . . 0
H33I H 0.1455 1.4651 0.0201 0.221 Uiso 1 1 calc R . . 0
C324 C 0.683(2) 1.4760(16) 0.0622(10) 0.324(18) Uani 1 1 d D . . 0
H32G H 0.6319 1.5326 0.0377 0.487 Uiso 1 1 calc R . . 0
H32H H 0.7644 1.4675 0.0532 0.487 Uiso 1 1 calc R . . 0
H32I H 0.6548 1.4966 0.1000 0.487 Uiso 1 1 calc R . . 0
C341 C 0.5105(6) 1.0952(5) 0.0971(3) 0.070(2) Uani 1 1 d D . . 0
H34A H 0.4841 1.1200 0.0604 0.084 Uiso 1 1 calc R . . 0
H34B H 0.4511 1.0735 0.1193 0.084 Uiso 1 1 calc R . . 0
C342 C 0.6308(7) 0.9929(6) 0.0912(4) 0.079(3) Uani 1 1 d D . . 0
H34C H 0.6934 1.0153 0.0737 0.095 Uiso 1 1 calc R . . 0
H34D H 0.6514 0.9599 0.1279 0.095 Uiso 1 1 calc R . . 0
C343 C 0.6287(10) 0.9067(8) 0.0571(5) 0.115(4) Uani 1 1 d D . . 0
H34E H 0.6120 0.9387 0.0199 0.137 Uiso 1 1 calc R . . 0
H34F H 0.5632 0.8873 0.0735 0.137 Uiso 1 1 calc R . . 0
C344 C 0.7463(13) 0.8017(9) 0.0534(6) 0.174(7) Uani 1 1 d D . . 0
H34G H 0.8001 0.8101 0.0221 0.261 Uiso 1 1 calc R . . 0
H34H H 0.7296 0.7401 0.0488 0.261 Uiso 1 1 calc R . . 0
H34I H 0.7835 0.7889 0.0869 0.261 Uiso 1 1 calc R . . 0
Cs Cs 0.71626(5) 0.69564(5) 0.21500(3) 0.0862(2) Uani 1 1 d . . . 0
N4 N 0.1842(11) 0.6562(9) 0.6005(4) 0.145(5) Uani 1 1 d D . . 0
C411 C 0.2971(13) 0.6668(14) 0.5696(8) 0.285(16) Uani 1 1 d D . . 2
C412 C 0.3014(15) 0.7739(14) 0.5826(9) 0.240(14) Uani 1 1 d D . . 2
C413 C 0.4269(15) 0.7644(19) 0.5585(12) 0.302(17) Uani 1 1 d D . . 2
C414 C 0.4233(19) 0.8793(16) 0.5614(10) 0.249(12) Uani 1 1 d D . . 3
C421 C 0.1832(15) 0.5525(14) 0.5805(8) 0.240(11) Uani 1 1 d D . . 2
C422 C 0.2952(17) 0.4475(13) 0.5807(9) 0.201(8) Uani 1 1 d D . . 2
C423 C 0.2711(14) 0.3624(12) 0.5542(6) 0.162(6) Uani 1 1 d D . . 2
C424 C 0.3656(14) 0.2508(13) 0.5749(8) 0.185(7) Uani 1 1 d D . . 3
C431 C 0.0737(13) 0.7537(14) 0.5836(8) 0.271(14) Uani 1 1 d D . . 2
C432 C 0.035(2) 0.806(3) 0.5268(8) 0.39(2) Uani 1 1 d D . . 2
C433 C -0.105(2) 0.8778(17) 0.5353(12) 0.35(2) Uani 1 1 d D . . 2
C434 C -0.160(4) 0.796(4) 0.5550(15) 0.55(5) Uani 1 1 d D . . 3
C441 C 0.1901(18) 0.6455(17) 0.6606(6) 0.30(2) Uani 1 1 d D . . 2
C442 C 0.0973(18) 0.645(3) 0.7086(8) 0.44(4) Uani 1 1 d D . . 2
C443 C 0.1842(17) 0.616(2) 0.7509(9) 0.46(4) Uani 1 1 d D . . 2
C444 C 0.086(2) 0.648(2) 0.7989(11) 0.251(12) Uani 1 1 d D . . 3

loop_
_atom_site_aniso_label
_atom_site_aniso_U_11
_atom_site_aniso_U_22
_atom_site_aniso_U_33
_atom_site_aniso_U_23
_atom_site_aniso_U_13
_atom_site_aniso_U_12
Co1 0.0421(5) 0.0450(6) 0.0439(6) -0.0042(4) -0.0068(4) -0.0160(4)
Co2 0.0377(5) 0.0488(6) 0.0454(6) -0.0033(4) -0.0063(4) -0.0180(4)
Co3 0.0384(5) 0.0455(6) 0.0472(6) -0.0039(4) -0.0070(4) -0.0154(4)
Co4 0.0391(5) 0.0466(6) 0.0483(6) -0.0015(4) -0.0044(4) -0.0181(4)
Co5 0.0388(5) 0.0473(6) 0.0436(5) -0.0038(4) -0.0063(4) -0.0193(4)
Co6 0.0426(6) 0.0449(6) 0.0685(7) -0.0020(5) -0.0118(5) -0.0197(5)
Co7 0.0537(6) 0.0639(7) 0.0446(6) -0.0081(5) -0.0120(5) -0.0203(5)
Co8 0.0490(6) 0.0661(7) 0.0451(6) -0.0041(5) 0.0018(5) -0.0204(5)
Co9 0.0377(5) 0.0445(6) 0.0591(6) -0.0033(5) -0.0075(4) -0.0151(4)
Co10 0.0459(6) 0.0631(7) 0.0541(6) 0.0115(5) -0.0125(5) -0.0258(5)
Co11 0.0557(6) 0.0635(7) 0.0584(7) 0.0132(5) -0.0138(5) -0.0237(6)
N1 0.041(3) 0.049(3) 0.040(3) 0.001(3) -0.006(3) -0.015(3)
N2 0.036(3) 0.053(4) 0.041(3) 0.001(3) -0.002(2) -0.022(3)
C1 0.082(6) 0.072(6) 0.061(6) -0.018(5) -0.007(5) -0.031(5)
O1 0.129(6) 0.078(5) 0.079(5) -0.038(4) -0.007(4) -0.023(4)
C2 0.055(5) 0.088(6) 0.055(5) -0.005(5) -0.012(4) -0.025(5)
O2 0.098(5) 0.165(8) 0.053(4) -0.015(4) 0.012(4) -0.025(5)
C3 0.069(6) 0.061(6) 0.078(6) -0.010(5) 0.001(5) -0.031(5)
O3 0.105(6) 0.049(4) 0.141(7) -0.009(4) 0.008(5) -0.003(4)
C4 0.063(5) 0.069(6) 0.080(6) -0.005(5) -0.015(5) -0.023(5)
O4 0.131(6) 0.052(4) 0.112(6) -0.006(4) -0.032(5) -0.030(4)
C5 0.079(6) 0.083(6) 0.053(5) -0.011(5) 0.003(4) -0.043(5)
O5 0.161(7) 0.141(7) 0.056(4) -0.015(4) -0.011(4) -0.091(6)
C6 0.049(5) 0.063(6) 0.116(8) -0.021(6) -0.017(5) -0.022(4)
O6 0.100(5) 0.084(5) 0.178(8) -0.060(5) -0.020(5) -0.040(4)
C7 0.096(8) 0.110(9) 0.090(8) -0.040(7) -0.041(6) -0.010(7)
O7 0.171(9) 0.158(8) 0.167(9) -0.088(7) -0.074(7) -0.033(7)
C8 0.076(7) 0.100(8) 0.093(8) -0.033(6) 0.024(6) -0.027(6)
O8 0.130(8) 0.129(7) 0.169(9) -0.055(7) 0.070(7) -0.025(6)
C9 0.052(5) 0.062(6) 0.103(7) -0.023(5) -0.012(5) -0.023(5)
O9 0.073(5) 0.089(5) 0.172(8) -0.067(5) 0.028(5) -0.019(4)
C10 0.076(6) 0.107(8) 0.055(6) 0.017(5) -0.010(5) -0.048(6)
O10 0.132(7) 0.197(9) 0.058(5) 0.033(5) -0.013(4) -0.077(6)
C11 0.113(9) 0.062(6) 0.102(8) 0.035(6) -0.033(7) -0.026(6)
O11 0.195(10) 0.083(6) 0.190(10) 0.058(6) -0.075(8) -0.039(6)
C23 0.038(4) 0.050(4) 0.055(5) -0.005(4) -0.012(3) -0.020(3)
O23 0.038(3) 0.066(3) 0.068(4) -0.002(3) 0.003(2) -0.014(3)
C26 0.044(4) 0.045(4) 0.068(5) -0.001(4) -0.012(4) -0.018(4)
O26 0.047(3) 0.065(4) 0.139(6) -0.004(4) -0.023(3) -0.029(3)
C37 0.062(5) 0.073(6) 0.047(5) 0.006(4) -0.013(4) -0.031(5)
O37 0.059(4) 0.142(6) 0.076(4) -0.018(4) -0.015(3) -0.054(4)
C45 0.037(4) 0.047(4) 0.048(4) -0.008(3) 0.000(3) -0.016(3)
O45 0.055(3) 0.061(3) 0.070(4) -0.008(3) -0.013(3) -0.030(3)
C48 0.046(5) 0.080(6) 0.061(5) 0.006(4) -0.007(4) -0.027(4)
O48 0.060(4) 0.148(6) 0.075(4) -0.015(4) 0.006(3) -0.059(4)
C59 0.051(5) 0.036(4) 0.060(5) 0.001(3) -0.010(4) -0.011(4)
O59 0.037(3) 0.059(4) 0.129(5) -0.008(3) -0.021(3) -0.019(3)
C610 0.059(5) 0.065(6) 0.099(7) 0.032(5) -0.030(5) -0.035(5)
O610 0.109(6) 0.102(5) 0.139(7) 0.057(5) -0.044(5) -0.075(5)
C711 0.065(5) 0.094(7) 0.040(5) 0.012(5) -0.010(4) -0.028(5)
O711 0.114(6) 0.133(6) 0.065(4) 0.033(4) -0.045(4) -0.052(5)
C811 0.068(6) 0.088(7) 0.068(6) 0.008(5) -0.015(5) -0.028(5)
O811 0.104(6) 0.153(7) 0.077(5) 0.047(5) 0.009(4) -0.052(5)
C910 0.052(5) 0.062(5) 0.086(6) 0.003(5) -0.013(4) -0.022(4)
O910 0.062(4) 0.090(5) 0.108(5) 0.034(4) -0.036(4) -0.009(4)
N3 0.058(4) 0.064(4) 0.054(4) -0.004(3) -0.008(3) -0.025(3)
C311 0.073(5) 0.076(6) 0.052(5) -0.008(4) -0.010(4) -0.037(5)
C312 0.106(8) 0.098(7) 0.062(6) 0.011(5) -0.018(5) -0.065(6)
C313 0.091(7) 0.125(9) 0.068(6) 0.010(6) -0.008(5) -0.053(7)
C314 0.171(13) 0.155(12) 0.076(8) 0.036(8) -0.022(8) -0.089(11)
C321 0.066(6) 0.093(7) 0.066(6) 0.003(5) -0.002(4) -0.033(5)
C322 0.112(9) 0.110(9) 0.107(9) 0.009(7) -0.012(7) -0.052(8)
C323 0.189(15) 0.132(12) 0.150(13) 0.018(10) -0.006(11) -0.109(12)
C331 0.067(6) 0.086(7) 0.077(6) -0.013(5) -0.007(5) -0.024(5)
C332 0.076(6) 0.092(7) 0.076(7) -0.001(5) -0.016(5) -0.026(6)
C333 0.096(8) 0.105(9) 0.113(9) -0.029(7) -0.032(7) 0.033(7)
C334 0.130(11) 0.143(12) 0.141(12) -0.021(10) -0.049(10) -0.019(9)
C324 0.35(4) 0.20(2) 0.39(4) -0.07(2) 0.20(3) -0.16(3)
C341 0.066(6) 0.083(6) 0.061(5) -0.017(5) -0.006(4) -0.030(5)
C342 0.071(6) 0.090(7) 0.070(6) -0.015(5) -0.008(5) -0.026(5)
C343 0.131(10) 0.119(10) 0.096(9) -0.036(7) -0.015(7) -0.046(9)
C344 0.225(18) 0.093(9) 0.121(11) -0.050(8) -0.029(11) 0.023(10)
Cs 0.0486(3) 0.0905(5) 0.1262(6) 0.0198(4) -0.0249(3) -0.0375(3)
N4 0.174(12) 0.119(9) 0.080(7) -0.042(6) -0.040(7) 0.012(8)
C411 0.112(15) 0.46(5) 0.25(3) -0.16(3) 0.024(16) -0.08(2)
C412 0.26(3) 0.130(15) 0.30(3) -0.100(17) -0.13(2) 0.002(16)
C413 0.23(3) 0.36(4) 0.38(4) -0.10(3) -0.07(3) -0.14(3)
C414 0.22(2) 0.19(2) 0.31(3) -0.12(2) -0.11(2) 0.000(16)
C421 0.147(17) 0.24(3) 0.36(3) -0.08(3) 0.03(2) -0.106(18)
C422 0.24(2) 0.152(17) 0.21(2) -0.014(15) -0.015(18) -0.087(17)
C423 0.165(15) 0.147(15) 0.159(15) -0.032(12) 0.024(12) -0.061(13)
C424 0.119(12) 0.139(14) 0.26(2) 0.001(14) 0.011(13) -0.036(11)
C431 0.159(18) 0.27(3) 0.25(3) 0.12(2) -0.039(17) 0.010(17)
C432 0.50(7) 0.41(6) 0.23(3) -0.11(4) 0.00(4) -0.15(5)
C433 0.30(4) 0.29(3) 0.23(3) -0.03(3) -0.13(3) 0.11(3)
C434 0.74(9) 1.08(12) 0.25(4) -0.05(5) 0.04(4) -0.80(10)
C441 0.34(4) 0.16(2) 0.41(5) -0.11(3) -0.16(4) -0.04(3)
C442 0.12(2) 0.21(3) 0.99(11) -0.23(5) 0.11(4) -0.08(2)
C443 0.14(2) 0.16(2) 1.10(12) 0.04(5) -0.07(4) -0.09(2)
C444 0.165(19) 0.22(2) 0.34(3) -0.11(2) 0.06(2) -0.058(19)

loop_
_atom_type_symbol
_atom_type_description
_atom_type_scat_dispersion_real
_atom_type_scat_dispersion_imag
_atom_type_scat_source
C C 0.0033 0.0016 'International Tables Vol C Tables 4.2.6.8 and 6.1.1.4'
H H 0.0000 0.0000 'International Tables Vol C Tables 4.2.6.8 and 6.1.1.4'
N N 0.0061 0.0033 'International Tables Vol C Tables 4.2.6.8 and 6.1.1.4'
O O 0.0106 0.0060 'International Tables Vol C Tables 4.2.6.8 and 6.1.1.4'
Co Co 0.3494 0.9721 'International Tables Vol C Tables 4.2.6.8 and 6.1.1.4'
Cs Cs -0.3680 2.1192 'International Tables Vol C Tables 4.2.6.8 and 6.1.1.4'

loop_
_geom_angle_atom_site_label_1
_geom_angle_atom_site_label_2
_geom_angle_atom_site_label_3
_geom_angle
_geom_angle_site_symmetry_1
_geom_angle_site_symmetry_3
_geom_angle_publ_flag
C1 Co1 N1 115.4(3) . . ?
C1 Co1 N2 117.5(3) . . ?
N1 Co1 N2 127.0(2) . . ?
C1 Co1 Co8 82.8(3) . . ?
N1 Co1 Co8 46.73(17) . . ?
N2 Co1 Co8 140.91(17) . . ?
C1 Co1 Co6 82.9(3) . . ?
N1 Co1 Co6 144.89(17) . . ?
N2 Co1 Co6 46.60(17) . . ?
Co8 Co1 Co6 165.40(5) . . ?
C1 Co1 Co9 83.6(3) . . ?
N1 Co1 Co9 142.78(18) . . ?
N2 Co1 Co9 46.34(17) . . ?
Co8 Co1 Co9 110.89(5) . . ?
Co6 Co1 Co9 64.41(4) . . ?
C1 Co1 Co7 82.1(3) . . ?
N1 Co1 Co7 46.38(17) . . ?
N2 Co1 Co7 143.57(17) . . ?
Co8 Co1 Co7 67.02(5) . . ?
Co6 Co1 Co7 113.83(5) . . ?
Co9 Co1 Co7 165.77(5) . . ?
C1 Co1 Co2 136.6(3) . . ?
N1 Co1 Co2 96.41(17) . . ?
N2 Co1 Co2 41.81(16) . . ?
Co8 Co1 Co2 139.12(5) . . ?
Co6 Co1 Co2 55.47(4) . . ?
Co9 Co1 Co2 88.13(5) . . ?
Co7 Co1 Co2 102.43(5) . . ?
C1 Co1 Co5 137.6(3) . . ?
N1 Co1 Co5 95.58(18) . . ?
N2 Co1 Co5 41.04(17) . . ?
Co8 Co1 Co5 100.96(5) . . ?
Co6 Co1 Co5 87.63(4) . . ?
Co9 Co1 Co5 55.32(4) . . ?
Co7 Co1 Co5 138.51(5) . . ?
Co2 Co1 Co5 59.75(4) . . ?
C1 Co1 Co3 136.1(3) . . ?
N1 Co1 Co3 41.47(17) . . ?
N2 Co1 Co3 96.06(17) . . ?
Co8 Co1 Co3 88.17(5) . . ?
Co6 Co1 Co3 104.27(5) . . ?
Co9 Co1 Co3 139.01(5) . . ?
Co7 Co1 Co3 54.99(4) . . ?
Co2 Co1 Co3 57.14(3) . . ?
Co5 Co1 Co3 86.31(4) . . ?
C1 Co1 Co4 136.8(3) . . ?
N1 Co1 Co4 40.98(17) . . ?
N2 Co1 Co4 95.21(17) . . ?
Co8 Co1 Co4 54.69(4) . . ?
Co6 Co1 Co4 138.79(5) . . ?
Co9 Co1 Co4 102.95(5) . . ?
Co7 Co1 Co4 87.36(4) . . ?
Co2 Co1 Co4 86.56(4) . . ?
Co5 Co1 Co4 56.60(3) . . ?
Co3 Co1 Co4 58.19(4) . . ?
C2 Co2 N2 123.8(3) . . ?
C2 Co2 C23 89.4(4) . . ?
N2 Co2 C23 143.8(3) . . ?
C2 Co2 C26 101.0(4) . . ?
N2 Co2 C26 95.9(3) . . ?
C23 Co2 C26 90.6(3) . . ?
C2 Co2 Co6 120.1(3) . . ?
N2 Co2 Co6 48.07(17) . . ?
C23 Co2 Co6 130.5(2) . . ?
C26 Co2 Co6 48.1(2) . . ?
C2 Co2 Co10 81.3(3) . . ?
N2 Co2 Co10 44.62(16) . . ?
C23 Co2 Co10 170.6(2) . . ?
C26 Co2 Co10 92.2(2) . . ?
Co6 Co2 Co10 56.66(4) . . ?
C2 Co2 Co3 127.8(3) . . ?
N2 Co2 Co3 99.02(16) . . ?
C23 Co2 Co3 45.0(2) . . ?
C26 Co2 Co3 102.8(2) . . ?
Co6 Co2 Co3 110.30(5) . . ?
Co10 Co2 Co3 142.40(5) . . ?
C2 Co2 Co5 103.3(3) . . ?
N2 Co2 Co5 41.57(17) . . ?
C23 Co2 Co5 123.8(2) . . ?
C26 Co2 Co5 137.4(2) . . ?
Co6 Co2 Co5 89.39(4) . . ?
Co10 Co2 Co5 58.14(4) . . ?
Co3 Co2 Co5 89.11(4) . . ?
C2 Co2 Co1 162.5(3) . . ?
N2 Co2 Co1 40.28(16) . . ?
C23 Co2 Co1 104.5(2) . . ?
C26 Co2 Co1 89.6(2) . . ?
Co6 Co2 Co1 58.02(4) . . ?
Co10 Co2 Co1 84.46(4) . . ?
Co3 Co2 Co1 61.70(4) . . ?
Co5 Co2 Co1 60.20(4) . . ?
C3 Co3 N1 123.1(3) . . ?
C3 Co3 C23 90.3(4) . . ?
N1 Co3 C23 143.7(3) . . ?
C3 Co3 C37 101.0(4) . . ?
N1 Co3 C37 97.1(3) . . ?
C23 Co3 C37 88.9(3) . . ?
C3 Co3 Co7 122.9(3) . . ?
N1 Co3 Co7 48.16(17) . . ?
C23 Co3 Co7 127.6(2) . . ?
C37 Co3 Co7 49.0(2) . . ?
C3 Co3 Co2 127.5(3) . . ?
N1 Co3 Co2 98.75(17) . . ?
C23 Co3 Co2 45.4(2) . . ?
C37 Co3 Co2 103.9(2) . . ?
Co7 Co3 Co2 108.24(5) . . ?
C3 Co3 Co11 82.0(3) . . ?
N1 Co3 Co11 44.32(17) . . ?
C23 Co3 Co11 171.9(2) . . ?
C37 Co3 Co11 90.2(2) . . ?
Co7 Co3 Co11 56.37(4) . . ?
Co2 Co3 Co11 142.39(5) . . ?
C3 Co3 Co4 98.9(3) . . ?
N1 Co3 Co4 43.25(17) . . ?
C23 Co3 Co4 125.4(2) . . ?
C37 Co3 Co4 139.9(2) . . ?
Co7 Co3 Co4 91.11(4) . . ?
Co2 Co3 Co4 90.65(4) . . ?
Co11 Co3 Co4 58.71(4) . . ?
C3 Co3 Co1 159.8(3) . . ?
N1 Co3 Co1 39.82(17) . . ?
C23 Co3 Co1 104.4(2) . . ?
C37 Co3 Co1 93.2(3) . . ?
Co7 Co3 Co1 58.02(4) . . ?
Co2 Co3 Co1 61.16(4) . . ?
Co11 Co3 Co1 83.71(4) . . ?
Co4 Co3 Co1 61.27(4) . . ?
C4 Co4 N1 123.5(3) . . ?
C4 Co4 C45 90.4(4) . . ?
N1 Co4 C45 142.7(3) . . ?
C4 Co4 C48 103.1(4) . . ?
N1 Co4 C48 97.0(3) . . ?
C45 Co4 C48 88.7(3) . . ?
C4 Co4 Co8 125.7(3) . . ?
N1 Co4 Co8 48.28(16) . . ?
C45 Co4 Co8 126.0(2) . . ?
C48 Co4 Co8 48.7(3) . . ?
C4 Co4 Co11 82.7(3) . . ?
N1 Co4 Co11 44.90(17) . . ?
C45 Co4 Co11 172.4(2) . . ?
C48 Co4 Co11 89.8(2) . . ?
Co8 Co4 Co11 57.14(4) . . ?
C4 Co4 Co5 126.2(3) . . ?
N1 Co4 Co5 98.45(17) . . ?
C45 Co4 Co5 44.7(2) . . ?
C48 Co4 Co5 103.4(2) . . ?
Co8 Co4 Co5 106.86(5) . . ?
Co11 Co4 Co5 142.80(5) . . ?
C4 Co4 Co3 98.3(3) . . ?
N1 Co4 Co3 43.25(16) . . ?
C45 Co4 Co3 125.0(2) . . ?
C48 Co4 Co3 139.9(3) . . ?
Co8 Co4 Co3 91.34(4) . . ?
Co11 Co4 Co3 59.67(4) . . ?
Co5 Co4 Co3 90.30(4) . . ?
C4 Co4 Co1 158.7(3) . . ?
N1 Co4 Co1 39.37(16) . . ?
C45 Co4 Co1 103.7(2) . . ?
C48 Co4 Co1 93.3(3) . . ?
Co8 Co4 Co1 57.38(4) . . ?
Co11 Co4 Co1 83.81(4) . . ?
Co5 Co4 Co1 61.13(4) . . ?
Co3 Co4 Co1 60.55(3) . . ?
C5 Co5 N2 123.0(3) . . ?
C5 Co5 C45 88.6(4) . . ?
N2 Co5 C45 144.9(3) . . ?
C5 Co5 C59 103.5(4) . . ?
N2 Co5 C59 96.8(3) . . ?
C45 Co5 C59 89.0(3) . . ?
C5 Co5 Co9 123.4(3) . . ?
N2 Co5 Co9 47.96(16) . . ?
C45 Co5 Co9 129.4(2) . . ?
C59 Co5 Co9 49.0(2) . . ?
C5 Co5 Co10 81.2(3) . . ?
N2 Co5 Co10 45.08(16) . . ?
C45 Co5 Co10 169.7(2) . . ?
C59 Co5 Co10 91.9(2) . . ?
Co9 Co5 Co10 57.03(4) . . ?
C5 Co5 Co4 125.5(3) . . ?
N2 Co5 Co4 99.82(17) . . ?
C45 Co5 Co4 45.4(2) . . ?
C59 Co5 Co4 102.9(2) . . ?
Co9 Co5 Co4 109.95(5) . . ?
Co10 Co5 Co4 143.80(5) . . ?
C5 Co5 Co2 99.9(3) . . ?
N2 Co5 Co2 42.15(16) . . ?
C45 Co5 Co2 125.1(2) . . ?
C59 Co5 Co2 138.9(2) . . ?
Co9 Co5 Co2 89.90(4) . . ?
Co10 Co5 Co2 58.91(3) . . ?
Co4 Co5 Co2 89.94(4) . . ?
C5 Co5 Co1 159.7(3) . . ?
N2 Co5 Co1 40.09(16) . . ?
C45 Co5 Co1 105.5(2) . . ?
C59 Co5 Co1 91.6(2) . . ?
Co9 Co5 Co1 58.01(4) . . ?
Co10 Co5 Co1 84.78(4) . . ?
Co4 Co5 Co1 62.28(4) . . ?
Co2 Co5 Co1 60.05(3) . . ?
C6 Co6 N2 151.4(3) . . ?
C6 Co6 C610 97.5(4) . . ?
N2 Co6 C610 99.2(3) . . ?
C6 Co6 C26 103.8(4) . . ?
N2 Co6 C26 97.7(3) . . ?
C610 Co6 C26 95.3(4) . . ?
C6 Co6 Co10 141.2(3) . . ?
N2 Co6 Co10 49.05(16) . . ?
C610 Co6 Co10 50.1(3) . . ?
C26 Co6 Co10 100.3(2) . . ?
C6 Co6 Co2 150.9(3) . . ?
N2 Co6 Co2 48.14(16) . . ?
C610 Co6 Co2 97.1(3) . . ?
C26 Co6 Co2 49.8(2) . . ?
Co10 Co6 Co2 65.11(4) . . ?
C6 Co6 Co1 112.8(3) . . ?
N2 Co6 Co1 44.87(16) . . ?
C610 Co6 Co1 143.1(3) . . ?
C26 Co6 Co1 97.3(2) . . ?
Co10 Co6 Co1 93.47(5) . . ?
Co2 Co6 Co1 66.51(4) . . ?
C6 Co6 Co9 114.2(3) . . ?
N2 Co6 Co9 42.59(16) . . ?
C610 Co6 Co9 91.3(2) . . ?
C26 Co6 Co9 140.2(2) . . ?
Co10 Co6 Co9 56.09(4) . . ?
Co2 Co6 Co9 90.53(4) . . ?
Co1 Co6 Co9 57.80(3) . . ?
C7 Co7 N1 154.3(4) . . ?
C7 Co7 C711 97.5(5) . . ?
N1 Co7 C711 99.3(3) . . ?
C7 Co7 C37 99.9(5) . . ?
N1 Co7 C37 98.7(3) . . ?
C711 Co7 C37 92.5(3) . . ?
C7 Co7 Co11 143.3(4) . . ?
N1 Co7 Co11 49.21(17) . . ?
C711 Co7 Co11 50.1(3) . . ?
C37 Co7 Co11 98.4(3) . . ?
C7 Co7 Co3 146.7(4) . . ?
N1 Co7 Co3 48.41(16) . . ?
C711 Co7 Co3 98.0(3) . . ?
C37 Co7 Co3 50.3(2) . . ?
Co11 Co7 Co3 65.72(4) . . ?
C7 Co7 Co1 113.7(4) . . ?
N1 Co7 Co1 44.67(17) . . ?
C711 Co7 Co1 142.6(3) . . ?
C37 Co7 Co1 101.4(2) . . ?
Co11 Co7 Co1 93.30(5) . . ?
Co3 Co7 Co1 66.99(4) . . ?
C7 Co7 Co8 120.2(4) . . ?
N1 Co7 Co8 40.49(16) . . ?
C711 Co7 Co8 91.0(3) . . ?
C37 Co7 Co8 138.9(3) . . ?
Co11 Co7 Co8 54.87(4) . . ?
Co3 Co7 Co8 88.70(4) . . ?
Co1 Co7 Co8 56.19(4) . . ?
C8 Co8 N1 151.9(4) . . ?
C8 Co8 C811 101.9(5) . . ?
N1 Co8 C811 100.0(3) . . ?
C8 Co8 C48 97.5(4) . . ?
N1 Co8 C48 98.0(3) . . ?
C811 Co8 C48 94.5(4) . . ?
C8 Co8 Co11 150.7(4) . . ?
N1 Co8 Co11 48.96(17) . . ?
C811 Co8 Co11 51.2(3) . . ?
C48 Co8 Co11 96.3(3) . . ?
C8 Co8 Co4 141.0(4) . . ?
N1 Co8 Co4 48.60(17) . . ?
C811 Co8 Co4 100.8(3) . . ?
C48 Co8 Co4 49.4(2) . . ?
Co11 Co8 Co4 64.93(4) . . ?
C8 Co8 Co1 108.5(4) . . ?
N1 Co8 Co1 45.04(17) . . ?
C811 Co8 Co1 142.6(3) . . ?
C48 Co8 Co1 102.4(2) . . ?
Co11 Co8 Co1 93.44(5) . . ?
Co4 Co8 Co1 67.93(4) . . ?
C8 Co8 Co7 122.9(4) . . ?
N1 Co8 Co7 40.54(17) . . ?
C811 Co8 Co7 88.6(3) . . ?
C48 Co8 Co7 137.9(2) . . ?
Co11 Co8 Co7 54.46(5) . . ?
Co4 Co8 Co7 88.82(4) . . ?
Co1 Co8 Co7 56.79(4) . . ?
C9 Co9 N2 151.7(3) . . ?
C9 Co9 C910 98.1(4) . . ?
N2 Co9 C910 99.7(3) . . ?
C9 Co9 C59 102.9(3) . . ?
N2 Co9 C59 97.7(3) . . ?
C910 Co9 C59 93.8(3) . . ?
C9 Co9 Co10 143.2(3) . . ?
N2 Co9 Co10 49.06(16) . . ?
C910 Co9 Co10 50.7(3) . . ?
C59 Co9 Co10 98.8(2) . . ?
C9 Co9 Co5 149.6(3) . . ?
N2 Co9 Co5 47.60(17) . . ?
C910 Co9 Co5 97.6(3) . . ?
C59 Co9 Co5 50.2(2) . . ?
Co10 Co9 Co5 64.55(4) . . ?
C9 Co9 Co1 111.8(3) . . ?
N2 Co9 Co1 44.87(16) . . ?
C910 Co9 Co1 143.5(3) . . ?
C59 Co9 Co1 99.2(2) . . ?
Co10 Co9 Co1 93.43(5) . . ?
Co5 Co9 Co1 66.67(4) . . ?
C9 Co9 Co6 115.3(3) . . ?
N2 Co9 Co6 42.82(17) . . ?
C910 Co9 Co6 91.1(2) . . ?
C59 Co9 Co6 140.4(2) . . ?
Co10 Co9 Co6 56.05(4) . . ?
Co5 Co9 Co6 90.18(4) . . ?
Co1 Co9 Co6 57.79(4) . . ?
C10 Co10 N2 155.8(4) . . ?
C10 Co10 C610 98.9(4) . . ?
N2 Co10 C610 97.9(3) . . ?
C10 Co10 C910 97.8(4) . . ?
N2 Co10 C910 98.0(3) . . ?
C610 Co10 C910 94.7(4) . . ?
C10 Co10 Co6 144.5(3) . . ?
N2 Co10 Co6 48.94(17) . . ?
C610 Co10 Co6 49.0(3) . . ?
C910 Co10 Co6 99.4(3) . . ?
C10 Co10 Co9 143.2(3) . . ?
N2 Co10 Co9 48.67(16) . . ?
C610 Co10 Co9 99.8(3) . . ?
C910 Co10 Co9 49.3(3) . . ?
Co6 Co10 Co9 67.86(5) . . ?
C10 Co10 Co5 116.9(3) . . ?
N2 Co10 Co5 44.42(16) . . ?
C610 Co10 Co5 142.3(3) . . ?
C910 Co10 Co5 91.9(3) . . ?
Co6 Co10 Co5 93.37(5) . . ?
Co9 Co10 Co5 58.42(4) . . ?
C10 Co10 Co2 117.8(3) . . ?
N2 Co10 Co2 44.60(16) . . ?
C610 Co10 Co2 90.9(2) . . ?
C910 Co10 Co2 142.6(3) . . ?
Co6 Co10 Co2 58.23(4) . . ?
Co9 Co10 Co2 93.26(5) . . ?
Co5 Co10 Co2 62.95(4) . . ?
C11 Co11 N1 154.7(4) . . ?
C11 Co11 C711 99.5(5) . . ?
N1 Co11 C711 99.0(3) . . ?
C11 Co11 C811 98.6(5) . . ?
N1 Co11 C811 97.1(3) . . ?
C711 Co11 C811 94.4(4) . . ?
C11 Co11 Co7 145.6(4) . . ?
N1 Co11 Co7 49.04(17) . . ?
C711 Co11 Co7 49.9(3) . . ?
C811 Co11 Co7 99.1(3) . . ?
C11 Co11 Co8 140.7(4) . . ?
N1 Co11 Co8 48.73(16) . . ?
C711 Co11 Co8 103.4(3) . . ?
C811 Co11 Co8 48.5(3) . . ?
Co7 Co11 Co8 70.67(6) . . ?
C11 Co11 Co4 114.2(4) . . ?
N1 Co11 Co4 44.98(17) . . ?
C711 Co11 Co4 143.8(3) . . ?
C811 Co11 Co4 93.2(3) . . ?
Co7 Co11 Co4 93.96(5) . . ?
Co8 Co11 Co4 57.93(4) . . ?
C11 Co11 Co3 117.8(4) . . ?
N1 Co11 Co3 44.40(16) . . ?
C711 Co11 Co3 91.9(2) . . ?
C811 Co11 Co3 141.5(3) . . ?
Co7 Co11 Co3 57.91(4) . . ?
Co8 Co11 Co3 93.07(5) . . ?
Co4 Co11 Co3 61.63(4) . . ?
Co1 N1 Co8 88.2(2) . . ?
Co1 N1 Co7 89.0(2) . . ?
Co8 N1 Co7 99.0(3) . . ?
Co1 N1 Co11 165.5(3) . . ?
Co8 N1 Co11 82.3(2) . . ?
Co7 N1 Co11 81.8(2) . . ?
Co1 N1 Co3 98.7(3) . . ?
Co8 N1 Co3 172.7(3) . . ?
Co7 N1 Co3 83.4(2) . . ?
Co11 N1 Co3 91.3(2) . . ?
Co1 N1 Co4 99.6(2) . . ?
Co8 N1 Co4 83.1(2) . . ?
Co7 N1 Co4 171.2(3) . . ?
Co11 N1 Co4 90.1(2) . . ?
Co3 N1 Co4 93.5(2) . . ?
Co1 N2 Co5 98.9(2) . . ?
Co1 N2 Co9 88.8(2) . . ?
Co5 N2 Co9 84.4(2) . . ?
Co1 N2 Co6 88.5(2) . . ?
Co5 N2 Co6 172.5(3) . . ?
Co9 N2 Co6 94.6(3) . . ?
Co1 N2 Co2 97.9(2) . . ?
Co5 N2 Co2 96.3(3) . . ?
Co9 N2 Co2 173.0(3) . . ?
Co6 N2 Co2 83.8(2) . . ?
Co1 N2 Co10 166.4(3) . . ?
Co5 N2 Co10 90.5(2) . . ?
Co9 N2 Co10 82.3(2) . . ?
Co6 N2 Co10 82.0(2) . . ?
Co2 N2 Co10 90.8(2) . . ?
O1 C1 Co1 178.3(9) . . ?
O2 C2 Co2 174.8(8) . . ?
O3 C3 Co3 176.1(8) . . ?
O4 C4 Co4 175.8(8) . . ?
O5 C5 Co5 175.1(8) . . ?
O6 C6 Co6 177.1(8) . . ?
O7 C7 Co7 176.2(13) . . ?
O8 C8 Co8 179.7(14) . . ?
O9 C9 Co9 178.3(8) . . ?
O10 C10 Co10 178.4(11) . . ?
O11 C11 Co11 177.4(12) . . ?
O23 C23 Co3 135.2(6) . . ?
O23 C23 Co2 134.9(6) . . ?
Co3 C23 Co2 89.7(3) . . ?
O23 C23 Cs 44.9(4) . . ?
Co3 C23 Cs 118.8(3) . . ?
Co2 C23 Cs 117.0(3) . . ?
C23 O23 Cs 119.4(5) . . ?
O26 C26 Co6 141.0(6) . . ?
O26 C26 Co2 136.7(6) . . ?
Co6 C26 Co2 82.2(3) . . ?
C26 O26 Cs 134.5(5) . . ?
O37 C37 Co7 140.4(7) . . ?
O37 C37 Co3 138.8(7) . . ?
Co7 C37 Co3 80.7(3) . . ?
C37 O37 Cs 131.8(6) . . ?
O45 C45 Co5 135.3(6) . . ?
O45 C45 Co4 134.4(6) . . ?
Co5 C45 Co4 89.9(3) . . ?
O45 C45 Cs 42.8(4) . 1_455 ?
Co5 C45 Cs 118.4(3) . 1_455 ?
Co4 C45 Cs 118.4(3) . 1_455 ?
C45 O45 Cs 121.8(4) . 1_455 ?
O48 C48 Co8 139.7(7) . . ?
O48 C48 Co4 138.3(7) . . ?
Co8 C48 Co4 81.9(3) . . ?
C48 O48 Cs 131.5(6) . 1_455 ?
O59 C59 Co9 140.1(6) . . ?
O59 C59 Co5 139.1(6) . . ?
Co9 C59 Co5 80.8(3) . . ?
C59 O59 Cs 134.6(5) . 1_455 ?
O610 C610 Co6 140.4(8) . . ?
O610 C610 Co10 138.6(8) . . ?
Co6 C610 Co10 80.9(3) . . ?
O711 C711 Co7 140.3(8) . . ?
O711 C711 Co11 139.7(8) . . ?
Co7 C711 Co11 80.0(3) . . ?
O811 C811 Co8 142.7(8) . . ?
O811 C811 Co11 137.0(8) . . ?
Co8 C811 Co11 80.3(4) . . ?
O910 C910 Co9 140.6(7) . . ?
O910 C910 Co10 139.4(8) . . ?
Co9 C910 Co10 80.0(3) . . ?
C341 N3 C321 110.6(5) . . ?
C341 N3 C331 109.5(5) . . ?
C321 N3 C331 111.1(5) . . ?
C341 N3 C311 109.7(5) . . ?
C321 N3 C311 107.8(5) . . ?
C331 N3 C311 108.2(5) . . ?
C312 C311 N3 115.5(5) . . ?
C311 C312 C313 112.1(6) . . ?
C312 C313 C314 111.3(7) . . ?
N3 C321 C322 119.9(6) . . ?
C321 C322 C323 107.8(8) . . ?
C324 C323 C322 114.0(10) . . ?
N3 C331 C332 116.3(6) . . ?
C333 C332 C331 109.9(7) . . ?
C334 C333 C332 113.1(8) . . ?
N3 C341 C342 116.6(6) . . ?
C343 C342 C341 113.1(7) . . ?
C342 C343 C344 113.6(8) . . ?
O45 Cs O23 124.96(14) 1_655 . ?
O45 Cs O59 63.52(14) 1_655 1_655 ?
O23 Cs O59 145.02(15) . 1_655 ?
O45 Cs O26 144.22(16) 1_655 . ?
O23 Cs O26 64.83(14) . . ?
O59 Cs O26 89.71(14) 1_655 . ?
O45 Cs O37 141.69(16) 1_655 . ?
O23 Cs O37 63.32(14) . . ?
O59 Cs O37 134.77(17) 1_655 . ?
O26 Cs O37 74.01(18) . . ?
O45 Cs O48 62.34(15) 1_655 1_655 ?
O23 Cs O48 141.28(17) . 1_655 ?
O59 Cs O48 73.70(17) 1_655 1_655 ?
O26 Cs O48 135.28(17) . 1_655 ?
O37 Cs O48 88.64(15) . 1_655 ?
O45 Cs C443 80.4(3) 1_655 2_666 ?
O23 Cs C443 66.7(3) . 2_666 ?
O59 Cs C443 141.8(3) 1_655 2_666 ?
O26 Cs C443 128.4(3) . 2_666 ?
O37 Cs C443 69.3(4) . 2_666 ?
O48 Cs C443 79.0(3) 1_655 2_666 ?
O45 Cs C23 140.70(15) 1_655 . ?
O23 Cs C23 15.74(14) . . ?
O59 Cs C23 141.17(15) 1_655 . ?
O26 Cs C23 53.20(15) . . ?
O37 Cs C23 52.78(15) . . ?
O48 Cs C23 139.33(16) 1_655 . ?
C443 Cs C23 75.6(3) 2_666 . ?
O45 Cs C45 15.39(13) 1_655 1_655 ?
O23 Cs C45 140.35(14) . 1_655 ?
O59 Cs C45 52.29(15) 1_655 1_655 ?
O26 Cs C45 140.37(16) . 1_655 ?
O37 Cs C45 139.06(16) . 1_655 ?
O48 Cs C45 52.05(15) 1_655 1_655 ?
C443 Cs C45 89.8(3) 2_666 1_655 ?
C23 Cs C45 156.09(15) . 1_655 ?
C441 N4 C431 112.6(8) . . ?
C441 N4 C411 109.7(8) . . ?
C431 N4 C411 109.1(9) . . ?
C441 N4 C421 110.9(9) . . ?
C431 N4 C421 107.5(8) . . ?
C411 N4 C421 106.8(7) . . ?
N4 C411 C412 111.3(11) . . ?
C413 C412 C411 106.0(14) . . ?
C412 C413 C414 106.0(15) . . ?
C422 C421 N4 118.6(11) . . ?
C421 C422 C423 106.9(12) . . ?
C422 C423 C424 103.8(12) . . ?
N4 C431 C432 132.0(18) . . ?
C431 C432 C433 107.2(13) . . ?
C434 C433 C432 105.2(13) . . ?
N4 C441 C442 130.4(14) . . ?
C441 C442 C443 93.0(12) . . ?
C444 C443 C442 93.4(13) . . ?
C444 C443 Cs 93.5(16) . 2_666 ?
C442 C443 Cs 104(2) . 2_666 ?

loop_
_geom_bond_atom_site_label_1
_geom_bond_atom_site_label_2
_geom_bond_distance
_geom_bond_site_symmetry_2
_geom_bond_publ_flag
Co1 C1 1.739(9) . ?
Co1 N1 1.829(6) . ?
Co1 N2 1.833(5) . ?
Co1 Co8 2.5831(15) . ?
Co1 Co6 2.5968(15) . ?
Co1 Co9 2.5971(14) . ?
Co1 Co7 2.6009(14) . ?
Co1 Co2 2.8078(14) . ?
Co1 Co5 2.8118(14) . ?
Co1 Co3 2.8225(15) . ?
Co1 Co4 2.8423(17) . ?
Co2 C2 1.746(9) . ?
Co2 N2 1.890(5) . ?
Co2 C23 1.917(7) . ?
Co2 C26 1.944(8) . ?
Co2 Co6 2.5223(16) . ?
Co2 Co10 2.6913(15) . ?
Co2 Co3 2.6927(14) . ?
Co2 Co5 2.7991(17) . ?
Co3 C3 1.741(9) . ?
Co3 N1 1.891(5) . ?
Co3 C23 1.903(7) . ?
Co3 C37 1.957(8) . ?
Co3 Co7 2.5115(14) . ?
Co3 Co11 2.7020(15) . ?
Co3 Co4 2.7545(17) . ?
Co4 C4 1.727(10) . ?
Co4 N1 1.891(6) . ?
Co4 C45 1.908(7) . ?
Co4 C48 1.919(8) . ?
Co4 Co8 2.5028(15) . ?
Co4 Co11 2.6752(15) . ?
Co4 Co5 2.6805(14) . ?
Co5 C5 1.747(9) . ?
Co5 N2 1.868(5) . ?
Co5 C45 1.887(7) . ?
Co5 C59 1.960(8) . ?
Co5 Co9 2.5183(16) . ?
Co5 Co10 2.6694(16) . ?
Co6 C6 1.756(10) . ?
Co6 N2 1.887(5) . ?
Co6 C610 1.893(9) . ?
Co6 C26 1.894(8) . ?
Co6 Co10 2.4787(15) . ?
Co6 Co9 2.7679(17) . ?
Co7 C7 1.732(11) . ?
Co7 N1 1.883(5) . ?
Co7 C711 1.918(9) . ?
Co7 C37 1.920(8) . ?
Co7 Co11 2.4683(18) . ?
Co7 Co8 2.8622(18) . ?
Co8 C8 1.717(10) . ?
Co8 N1 1.882(5) . ?
Co8 C811 1.885(10) . ?
Co8 C48 1.899(9) . ?
Co8 Co11 2.4808(17) . ?
Co9 C9 1.746(9) . ?
Co9 N2 1.879(5) . ?
Co9 C910 1.911(9) . ?
Co9 C59 1.925(8) . ?
Co9 Co10 2.4800(15) . ?
Co10 C10 1.747(9) . ?
Co10 N2 1.890(5) . ?
Co10 C610 1.926(9) . ?
Co10 C910 1.949(9) . ?
Co11 C11 1.721(10) . ?
Co11 N1 1.888(6) . ?
Co11 C711 1.922(9) . ?
Co11 C811 1.962(10) . ?
C1 O1 1.150(9) . ?
C2 O2 1.136(9) . ?
C3 O3 1.152(10) . ?
C4 O4 1.175(10) . ?
C5 O5 1.156(9) . ?
C6 O6 1.128(10) . ?
C7 O7 1.137(12) . ?
C8 O8 1.159(11) . ?
C9 O9 1.138(10) . ?
C10 O10 1.138(10) . ?
C11 O11 1.139(11) . ?
C23 O23 1.174(8) . ?
C23 Cs 3.771(7) . ?
O23 Cs 3.053(5) . ?
C26 O26 1.180(8) . ?
O26 Cs 3.056(6) . ?
C37 O37 1.162(9) . ?
O37 Cs 3.076(6) . ?
C45 O45 1.187(8) . ?
C45 Cs 3.801(7) 1_455 ?
O45 Cs 3.039(5) 1_455 ?
C48 O48 1.181(9) . ?
O48 Cs 3.089(6) 1_455 ?
C59 O59 1.160(8) . ?
O59 Cs 3.058(6) 1_455 ?
C610 O610 1.158(9) . ?
C711 O711 1.164(9) . ?
C811 O811 1.175(10) . ?
C910 O910 1.167(9) . ?
N3 C341 1.492(8) . ?
N3 C321 1.489(8) . ?
N3 C331 1.501(8) . ?
N3 C311 1.534(8) . ?
C311 C312 1.517(7) . ?
C312 C313 1.518(8) . ?
C313 C314 1.526(8) . ?
C321 C322 1.538(8) . ?
C322 C323 1.543(9) . ?
C323 C324 1.461(9) . ?
C331 C332 1.530(7) . ?
C332 C333 1.522(8) . ?
C333 C334 1.501(8) . ?
C341 C342 1.525(7) . ?
C342 C343 1.515(8) . ?
C343 C344 1.523(8) . ?
Cs O45 3.039(5) 1_655 ?
Cs O59 3.058(6) 1_655 ?
Cs O48 3.089(6) 1_655 ?
Cs C443 3.84(3) 2_666 ?
Cs C45 3.801(7) 1_655 ?
N4 C441 1.466(14) . ?
N4 C431 1.498(13) . ?
N4 C411 1.534(14) . ?
N4 C421 1.536(14) . ?
C411 C412 1.535(9) . ?
C412 C413 1.526(10) . ?
C413 C414 1.535(10) . ?
C421 C422 1.486(9) . ?
C422 C423 1.532(9) . ?
C423 C424 1.532(9) . ?
C431 C432 1.521(10) . ?
C432 C433 1.563(10) . ?
C433 C434 1.536(10) . ?
C441 C442 1.510(10) . ?
C442 C443 1.503(10) . ?
C443 C444 1.505(10) . ?
C443 Cs 3.84(3) 2_666 ?
